data_2226824
loop_
_publ_author_name
'Liu, Li-Jun'

_publ_section_title
;
 Bromido{<i>N</i>-methyl-<i>N</i>'-[1-(2-pyridyl)ethylidene]ethane-1,2-diamine-\k^3^<i>N</i>,<i>N</i>',<i>N</i>''}(thiocyanato-\k<i>N</i>)copper(II)
;
_journal_coeditor_code CI5132
_journal_issue 8
_journal_name_full 'Acta Crystallographica Section E'
_journal_page_first m939
_journal_paper_doi 10.1107/S1600536810027534
_journal_volume 66
_journal_year 2010
_chemical_formula_iupac '[Cu Br (N C S) (C10 H15 N3)]'
_chemical_formula_moiety 'C11 H15 Br Cu N4 S'
_chemical_formula_sum 'C11 H15 Br Cu N4 S'
_chemical_formula_weight 378.78
_chemical_name_systematic
;
Bromido{<i>N</i>-methyl-<i>N'</i>-[1-(2-pyridyl)ethylidene]ethane-1,2-diamine-
\k^3^<i>N</i>,<i>N</i>',<i>N</i>''}(thiocyanato-\k<i>N</i>)copper(II)
;
_space_group_IT_number 14
_symmetry_cell_setting monoclinic
_symmetry_space_group_name_Hall '-P 2yn'
_symmetry_space_group_name_H-M 'P 1 21/n 1'
_atom_sites_solution_hydrogens geom
_atom_sites_solution_primary direct
_atom_sites_solution_secondary difmap
_audit_creation_method SHELXL-97
_cell_angle_alpha 90.00
_cell_angle_beta 109.033(2)
_cell_angle_gamma 90.00
_cell_formula_units_Z 4
_cell_length_a 10.979(2)
_cell_length_b 11.407(2)
_cell_length_c 12.001(3)
_cell_measurement_reflns_used 2570
_cell_measurement_temperature 298(2)
_cell_measurement_theta_max 26.5
_cell_measurement_theta_min 2.5
_cell_volume 1420.8(5)
_computing_cell_refinement 'SAINT (Bruker, 2004)'
_computing_data_collection 'APEX2 (Bruker, 2004)'
_computing_data_reduction 'SAINT (Bruker, 2004)'
_computing_molecular_graphics 'SHELXTL (Sheldrick, 2008)'
_computing_publication_material 'SHELXTL (Sheldrick, 2008)'
_computing_structure_refinement 'SHELXL97 (Sheldrick, 2008)'
_computing_structure_solution 'SHELXS97 (Sheldrick, 2008)'
_diffrn_ambient_temperature 298(2)
_diffrn_measured_fraction_theta_full 0.977
_diffrn_measured_fraction_theta_max 0.977
_diffrn_measurement_device_type 'Bruker APEXII CCD area-detector'
_diffrn_measurement_method '\w scans'
_diffrn_radiation_monochromator graphite
_diffrn_radiation_source 'fine-focus sealed tube'
_diffrn_radiation_type MoK\a
_diffrn_radiation_wavelength 0.71073
_diffrn_reflns_av_R_equivalents 0.0703
_diffrn_reflns_av_sigmaI/netI 0.0954
_diffrn_reflns_limit_h_max 14
_diffrn_reflns_limit_h_min -13
_diffrn_reflns_limit_k_max 12
_diffrn_reflns_limit_k_min -14
_diffrn_reflns_limit_l_max 8
_diffrn_reflns_limit_l_min -15
_diffrn_reflns_number 8078
_diffrn_reflns_theta_full 27.00
_diffrn_reflns_theta_max 27.00
_diffrn_reflns_theta_min 2.19
_diffrn_standards_number 0
_exptl_absorpt_coefficient_mu 4.484
_exptl_absorpt_correction_T_max 0.3773
_exptl_absorpt_correction_T_min 0.3465
_exptl_absorpt_correction_type multi-scan
_exptl_absorpt_process_details '(SADABS; Sheldrick, 2004)'
_exptl_crystal_colour blue
_exptl_crystal_density_diffrn 1.771
_exptl_crystal_density_method 'not measured'
_exptl_crystal_description Block
_exptl_crystal_F_000 756
_exptl_crystal_size_max 0.30
_exptl_crystal_size_mid 0.27
_exptl_crystal_size_min 0.27
_refine_diff_density_max 0.856
_refine_diff_density_min -1.007
_refine_ls_extinction_method none
_refine_ls_goodness_of_fit_ref 0.969
_refine_ls_hydrogen_treatment mixed
_refine_ls_matrix_type full
_refine_ls_number_parameters 168
_refine_ls_number_reflns 3022
_refine_ls_number_restraints 1
_refine_ls_restrained_S_all 0.969
_refine_ls_R_factor_all 0.1030
_refine_ls_R_factor_gt 0.0531
_refine_ls_shift/su_max 0.001
_refine_ls_shift/su_mean 0.000
_refine_ls_structure_factor_coef Fsqd
_refine_ls_weighting_details 'calc w=1/[\s^2^(Fo^2^)+(0.0680P)^2^] where P=(Fo^2^+2Fc^2^)/3'
_refine_ls_weighting_scheme calc
_refine_ls_wR_factor_gt 0.1175
_refine_ls_wR_factor_ref 0.1370
_reflns_number_gt 1892
_reflns_number_total 3022
_reflns_threshold_expression I>2\s(I)
_cod_data_source_file ci5132.cif
_cod_data_source_block I
_cod_original_sg_symbol_H-M 'P 21/n'
_cod_database_code 2226824
_cod_database_fobs_code 2226824

loop_
_symmetry_equiv_pos_as_xyz
'x, y, z'
'-x+1/2, y+1/2, -z+1/2'
'-x, -y, -z'
'x-1/2, -y-1/2, z-1/2'

loop_
_atom_site_type_symbol
_atom_site_label
_atom_site_fract_x
_atom_site_fract_y
_atom_site_fract_z
_atom_site_U_iso_or_equiv
_atom_site_adp_type
_atom_site_calc_flag
_atom_site_refinement_flags
_atom_site_occupancy
_atom_site_disorder_assembly
_atom_site_disorder_group
Cu Cu1 0.18062(6) 0.60367(6) 0.05737(6) 0.0319(2) Uani d . 1 . .
Br Br1 0.38736(6) 0.64845(6) 0.25208(5) 0.0412(2) Uani d . 1 . .
N N1 0.2487(4) 0.4486(4) 0.0218(4) 0.0292(11) Uani d . 1 . .
N N2 0.2631(5) 0.6533(5) -0.0577(4) 0.0356(12) Uani d . 1 . .
N N3 0.1033(5) 0.7682(4) 0.0253(4) 0.0405(13) Uani d D 1 . .
N N4 0.0715(5) 0.5412(5) 0.1429(5) 0.0451(14) Uani d . 1 . .
S S1 -0.03147(18) 0.50606(17) 0.32203(16) 0.0522(5) Uani d . 1 . .
C C1 0.2396(6) 0.3440(5) 0.0690(5) 0.0390(15) Uani d . 1 . .
H H1 0.1917 0.3382 0.1200 0.047 Uiso calc R 1 . .
C C2 0.2974(7) 0.2460(6) 0.0456(7) 0.0527(19) Uani d . 1 . .
H H2 0.2893 0.1748 0.0803 0.063 Uiso calc R 1 . .
C C3 0.3683(7) 0.2534(6) -0.0307(6) 0.0528(19) Uani d . 1 . .
H H3 0.4090 0.1874 -0.0474 0.063 Uiso calc R 1 . .
C C4 0.3778(6) 0.3601(6) -0.0815(6) 0.0454(17) Uani d . 1 . .
H H4 0.4249 0.3672 -0.1330 0.054 Uiso calc R 1 . .
C C5 0.3152(5) 0.4572(5) -0.0541(5) 0.0314(13) Uani d . 1 . .
C C6 0.3174(5) 0.5760(5) -0.1021(5) 0.0331(14) Uani d . 1 . .
C C7 0.3743(7) 0.5979(6) -0.1975(6) 0.0519(18) Uani d . 1 . .
H H7A 0.3179 0.5672 -0.2706 0.078 Uiso calc R 1 . .
H H7B 0.4566 0.5597 -0.1780 0.078 Uiso calc R 1 . .
H H7C 0.3851 0.6806 -0.2052 0.078 Uiso calc R 1 . .
C C8 0.2442(7) 0.7750(6) -0.0943(6) 0.0518(18) Uani d . 1 . .
H H8A 0.1787 0.7814 -0.1712 0.062 Uiso calc R 1 . .
H H8B 0.3238 0.8082 -0.0987 0.062 Uiso calc R 1 . .
C C9 0.2019(7) 0.8386(6) -0.0024(6) 0.0535(19) Uani d . 1 . .
H H9A 0.2752 0.8504 0.0683 0.064 Uiso calc R 1 . .
H H9B 0.1669 0.9148 -0.0322 0.064 Uiso calc R 1 . .
C C10 0.0578(8) 0.8231(6) 0.1167(6) 0.064(2) Uani d . 1 . .
H H10A 0.1306 0.8425 0.1842 0.096 Uiso calc R 1 . .
H H10B 0.0030 0.7692 0.1395 0.096 Uiso calc R 1 . .
H H10C 0.0104 0.8931 0.0855 0.096 Uiso calc R 1 . .
C C11 0.0286(5) 0.5262(5) 0.2159(5) 0.0312(14) Uani d . 1 . .
H H3A 0.038(5) 0.760(6) -0.043(3) 0.080 Uiso d D 1 . .

loop_
_atom_site_aniso_label
_atom_site_aniso_U_11
_atom_site_aniso_U_22
_atom_site_aniso_U_33
_atom_site_aniso_U_12
_atom_site_aniso_U_13
_atom_site_aniso_U_23
Cu1 0.0334(4) 0.0328(4) 0.0350(4) 0.0035(3) 0.0184(3) 0.0024(3)
Br1 0.0369(4) 0.0467(4) 0.0389(4) 0.0031(3) 0.0108(3) -0.0090(3)
N1 0.028(3) 0.034(3) 0.029(3) -0.001(2) 0.014(2) 0.000(2)
N2 0.030(3) 0.042(3) 0.036(3) 0.004(2) 0.013(2) 0.011(2)
N3 0.049(3) 0.030(3) 0.043(3) 0.007(2) 0.014(3) -0.003(2)
N4 0.039(3) 0.056(4) 0.050(3) 0.000(3) 0.028(3) 0.000(3)
S1 0.0599(12) 0.0548(11) 0.0570(11) -0.0083(9) 0.0397(10) -0.0003(9)
C1 0.041(4) 0.036(4) 0.040(4) -0.001(3) 0.015(3) 0.003(3)
C2 0.052(5) 0.029(4) 0.071(5) 0.001(3) 0.012(4) -0.003(3)
C3 0.055(5) 0.040(5) 0.057(5) 0.006(3) 0.009(4) -0.016(4)
C4 0.039(4) 0.058(5) 0.042(4) 0.006(3) 0.017(3) -0.016(3)
C5 0.026(3) 0.039(4) 0.028(3) 0.001(3) 0.008(3) -0.002(3)
C6 0.023(3) 0.050(4) 0.029(3) 0.002(3) 0.013(2) 0.007(3)
C7 0.046(4) 0.077(5) 0.041(4) 0.002(4) 0.026(3) 0.013(4)
C8 0.056(5) 0.046(5) 0.066(5) 0.006(3) 0.036(4) 0.020(4)
C9 0.055(5) 0.033(4) 0.065(5) 0.002(3) 0.008(4) 0.008(3)
C10 0.079(6) 0.060(5) 0.054(5) 0.026(4) 0.022(4) -0.008(4)
C11 0.022(3) 0.029(3) 0.044(4) 0.000(2) 0.012(3) -0.006(3)

loop_
_atom_type_symbol
_atom_type_description
_atom_type_scat_dispersion_real
_atom_type_scat_dispersion_imag
_atom_type_scat_source
C C 0.0033 0.0016 'International Tables Vol C Tables 4.2.6.8 and 6.1.1.4'
H H 0.0000 0.0000 'International Tables Vol C Tables 4.2.6.8 and 6.1.1.4'
N N 0.0061 0.0033 'International Tables Vol C Tables 4.2.6.8 and 6.1.1.4'
S S 0.1246 0.1234 'International Tables Vol C Tables 4.2.6.8 and 6.1.1.4'
Cu Cu 0.3201 1.2651 'International Tables Vol C Tables 4.2.6.8 and 6.1.1.4'
Br Br -0.2901 2.4595 'International Tables Vol C Tables 4.2.6.8 and 6.1.1.4'

loop_
_geom_angle_atom_site_label_1
_geom_angle_atom_site_label_2
_geom_angle_atom_site_label_3
_geom_angle_site_symmetry_1
_geom_angle_site_symmetry_3
_geom_angle
_geom_angle_publ_flag
N4 Cu1 N2 . . 168.1(2) ?
N4 Cu1 N1 . . 97.2(2) ?
N2 Cu1 N1 . . 79.4(2) ?
N4 Cu1 N3 . . 98.4(2) ?
N2 Cu1 N3 . . 82.0(2) ?
N1 Cu1 N3 . . 157.5(2) ?
N4 Cu1 Br1 . . 95.75(16) ?
N2 Cu1 Br1 . . 95.90(14) ?
N1 Cu1 Br1 . . 94.79(12) ?
N3 Cu1 Br1 . . 99.67(15) ?
C1 N1 C5 . . 118.9(5) ?
C1 N1 Cu1 . . 127.4(4) ?
C5 N1 Cu1 . . 113.6(4) ?
C6 N2 C8 . . 125.1(5) ?
C6 N2 Cu1 . . 118.7(4) ?
C8 N2 Cu1 . . 115.8(4) ?
C9 N3 C10 . . 112.8(5) ?
C9 N3 Cu1 . . 104.6(4) ?
C10 N3 Cu1 . . 117.9(4) ?
C9 N3 H3A . . 106(5) ?
C10 N3 H3A . . 111(5) ?
Cu1 N3 H3A . . 104(5) ?
C11 N4 Cu1 . . 160.6(5) ?
N1 C1 C2 . . 122.8(6) ?
N1 C1 H1 . . 118.6 ?
C2 C1 H1 . . 118.6 ?
C1 C2 C3 . . 119.2(7) ?
C1 C2 H2 . . 120.4 ?
C3 C2 H2 . . 120.4 ?
C4 C3 C2 . . 119.1(6) ?
C4 C3 H3 . . 120.5 ?
C2 C3 H3 . . 120.5 ?
C3 C4 C5 . . 118.7(6) ?
C3 C4 H4 . . 120.6 ?
C5 C4 H4 . . 120.6 ?
N1 C5 C4 . . 121.3(6) ?
N1 C5 C6 . . 114.4(5) ?
C4 C5 C6 . . 124.3(6) ?
N2 C6 C5 . . 113.7(5) ?
N2 C6 C7 . . 125.1(6) ?
C5 C6 C7 . . 121.1(6) ?
C6 C7 H7A . . 109.5 ?
C6 C7 H7B . . 109.5 ?
H7A C7 H7B . . 109.5 ?
C6 C7 H7C . . 109.5 ?
H7A C7 H7C . . 109.5 ?
H7B C7 H7C . . 109.5 ?
N2 C8 C9 . . 106.6(5) ?
N2 C8 H8A . . 110.4 ?
C9 C8 H8A . . 110.4 ?
N2 C8 H8B . . 110.4 ?
C9 C8 H8B . . 110.4 ?
H8A C8 H8B . . 108.6 ?
N3 C9 C8 . . 109.1(5) ?
N3 C9 H9A . . 109.9 ?
C8 C9 H9A . . 109.9 ?
N3 C9 H9B . . 109.9 ?
C8 C9 H9B . . 109.9 ?
H9A C9 H9B . . 108.3 ?
N3 C10 H10A . . 109.5 ?
N3 C10 H10B . . 109.5 ?
H10A C10 H10B . . 109.5 ?
N3 C10 H10C . . 109.5 ?
H10A C10 H10C . . 109.5 ?
H10B C10 H10C . . 109.5 ?
N4 C11 S1 . . 179.1(6) ?

loop_
_geom_bond_atom_site_label_1
_geom_bond_atom_site_label_2
_geom_bond_site_symmetry_2
_geom_bond_distance
_geom_bond_publ_flag
Cu1 N4 . 1.949(5) y
Cu1 N2 . 1.965(5) y
Cu1 N1 . 2.019(5) y
Cu1 N3 . 2.044(5) y
Cu1 Br1 . 2.7228(10) y
N1 C1 . 1.338(7) ?
N1 C5 . 1.343(7) ?
N2 C6 . 1.274(7) ?
N2 C8 . 1.451(8) ?
N3 C9 . 1.470(9) ?
N3 C10 . 1.484(8) ?
N3 H3A . 0.899(10) ?
N4 C11 . 1.135(7) ?
S1 C11 . 1.630(7) ?
C1 C2 . 1.359(9) ?
C1 H1 . 0.93 ?
C2 C3 . 1.384(10) ?
C2 H2 . 0.93 ?
C3 C4 . 1.380(9) ?
C3 H3 . 0.93 ?
C4 C5 . 1.398(8) ?
C4 H4 . 0.93 ?
C5 C6 . 1.476(8) ?
C6 C7 . 1.494(8) ?
C7 H7A . 0.96 ?
C7 H7B . 0.96 ?
C7 H7C . 0.96 ?
C8 C9 . 1.514(9) ?
C8 H8A . 0.97 ?
C8 H8B . 0.97 ?
C9 H9A . 0.97 ?
C9 H9B . 0.97 ?
C10 H10A . 0.96 ?
C10 H10B . 0.96 ?
C10 H10C . 0.96 ?

loop_
_geom_hbond_atom_site_label_D
_geom_hbond_atom_site_label_H
_geom_hbond_atom_site_label_A
_geom_hbond_site_symmetry_A
_geom_hbond_distance_DH
_geom_hbond_distance_HA
_geom_hbond_distance_DA
_geom_hbond_angle_DHA
N3 H3A Br1 4_575 0.900(10) 2.69(4) 3.494(5) 150(6)
